data_4305617
loop_
_publ_author_name
'Jos\'e Ruiz'
'Julia Lorenzo'
'Consuelo Vicente'
'Gregorio L\'opez'
'Miguel Monge'
'Francesc X. Avil\'es'
'Delia Bautista'
'Virtudes Moreno'
'Antonio Laguna'

_publ_contact_author
;
Jose Ruiz
Departamento de Quimica Inorganica
Facultad de Quimica
Universidad de Murcia
Campus de Espinardo
E-30100 Murcia Spain
;
_publ_contact_author_email 'jruiz@um.es '
_publ_section_title
;
New Palladium(II) and Platinum(II) Complexes with 9-Aminoacridine:
Structures, Luminiscence, Theoretical Calculations, and Antitumor Activity
;
_journal_name_full 'Inorganic Chemistry'
_journal_page_first 6990
_journal_page_last 7001
_journal_paper_doi 10.1021/ic800589m
_journal_volume 47
_journal_year 2008
_chemical_formula_sum 'C25 H29 Cl N4 O Pd'
_chemical_formula_weight 543.37
_chemical_name_systematic
; 
 ? 
;
_space_group_IT_number 61
_symmetry_cell_setting orthorhombic
_symmetry_space_group_name_Hall '-P 2ac 2ab'
_symmetry_space_group_name_H-M 'P b c a'
_atom_sites_solution_hydrogens geom
_atom_sites_solution_primary direct
_atom_sites_solution_secondary difmap
_audit_creation_method SHELXL-97
_cell_angle_alpha 90.00
_cell_angle_beta 90.00
_cell_angle_gamma 90.00
_cell_formula_units_Z 8
_cell_length_a 11.7887(6)
_cell_length_b 11.5472(6)
_cell_length_c 35.4910(19)
_cell_measurement_reflns_used 8844
_cell_measurement_temperature 100(2)
_cell_measurement_theta_max 28.09
_cell_measurement_theta_min 2.29
_cell_volume 4831.3(4)
_computing_cell_refinement 'Bruker SAINT'
_computing_data_collection 'Bruker SMART'
_computing_data_reduction 'Bruker SAINT'
_computing_molecular_graphics 'Bruker SHELXTL'
_computing_publication_material 'Bruker SHELXTL'
_computing_structure_refinement 'SHELXL-97 (Sheldrick, 1997)'
_computing_structure_solution 'SHELXS-97 (Sheldrick, 1990)'
_diffrn_ambient_temperature 100(2)
_diffrn_detector_area_resol_mean 8.26
_diffrn_measured_fraction_theta_full 0.999
_diffrn_measured_fraction_theta_max 0.999
_diffrn_measurement_device_type 'Bruker SMART APEX CCD'
_diffrn_measurement_method \w-scan
_diffrn_radiation_monochromator graphite
_diffrn_radiation_source 'fine-focus sealed tube'
_diffrn_radiation_type MoK\a
_diffrn_radiation_wavelength 0.71073
_diffrn_reflns_av_R_equivalents 0.0270
_diffrn_reflns_av_sigmaI/netI 0.0137
_diffrn_reflns_limit_h_max 14
_diffrn_reflns_limit_h_min -14
_diffrn_reflns_limit_k_max 14
_diffrn_reflns_limit_k_min -14
_diffrn_reflns_limit_l_max 44
_diffrn_reflns_limit_l_min -44
_diffrn_reflns_number 49656
_diffrn_reflns_theta_full 26.00
_diffrn_reflns_theta_max 26.37
_diffrn_reflns_theta_min 2.07
_exptl_absorpt_coefficient_mu 0.903
_exptl_absorpt_correction_T_max 0.8916
_exptl_absorpt_correction_T_min 0.7925
_exptl_absorpt_correction_type multi-scan
_exptl_absorpt_process_details SADABS
_exptl_crystal_colour yellow
_exptl_crystal_density_diffrn 1.494
_exptl_crystal_density_method 'not measured'
_exptl_crystal_description prism
_exptl_crystal_F_000 2224
_exptl_crystal_size_max 0.27
_exptl_crystal_size_mid 0.24
_exptl_crystal_size_min 0.13
_refine_diff_density_max 0.569
_refine_diff_density_min -0.500
_refine_diff_density_rms 0.068
_refine_ls_extinction_method none
_refine_ls_goodness_of_fit_ref 1.154
_refine_ls_hydrogen_treatment 'NH2 and H of the amide solvent free, rigid methyls, others riding'
_refine_ls_matrix_type full
_refine_ls_number_parameters 305
_refine_ls_number_reflns 4942
_refine_ls_number_restraints 0
_refine_ls_restrained_S_all 1.154
_refine_ls_R_factor_all 0.0284
_refine_ls_R_factor_gt 0.0271
_refine_ls_shift/su_max 0.001
_refine_ls_shift/su_mean 0.000
_refine_ls_structure_factor_coef Fsqd
_refine_ls_weighting_details 'calc w=1/[\s^2^(Fo^2^)+(0.0223P)^2^+7.0978P] where P=(Fo^2^+2Fc^2^)/3'
_refine_ls_weighting_scheme calc
_refine_ls_wR_factor_gt 0.0631
_refine_ls_wR_factor_ref 0.0638
_reflns_number_gt 4737
_reflns_number_total 4942
_reflns_threshold_expression >2sigma(I)
_cod_data_source_file ic800589m-file002_4.cif
_cod_data_source_block 3
_cod_depositor_comments
;
The following automatic conversions were performed:
'_symmetry_cell_setting' value 'Orthorhombic' changed to 'orthorhombic'
according to '/home/saulius/struct/CIF-dictionaries/cif_core.dic'
dictionary named 'cif_core.dic' version 2.4.1 from 2010-06-29.

Automatic conversion script
Id: cif_fix_enum 1527 2010-12-29 10:47:43Z saulius 
;
_cod_database_code 4305617

loop_
_symmetry_equiv_pos_as_xyz
'x, y, z'
'-x+1/2, -y, z+1/2'
'-x, y+1/2, -z+1/2'
'x+1/2, -y+1/2, -z'
'-x, -y, -z'
'x-1/2, y, -z-1/2'
'x, -y-1/2, z-1/2'
'-x-1/2, y-1/2, z'

loop_
_atom_site_label
_atom_site_type_symbol
_atom_site_fract_x
_atom_site_fract_y
_atom_site_fract_z
_atom_site_U_iso_or_equiv
_atom_site_adp_type
_atom_site_occupancy
_atom_site_symmetry_multiplicity
_atom_site_calc_flag
_atom_site_refinement_flags
_atom_site_disorder_assembly
_atom_site_disorder_group
Pd1 Pd 0.450111(13) 0.033993(13) 0.402906(4) 0.01326(6) Uani 1 1 d . . .
Cl1 Cl 0.42809(4) -0.08015(5) 0.345860(15) 0.01934(11) Uani 1 1 d . . .
N1 N 0.32511(15) -0.05716(15) 0.43238(5) 0.0163(4) Uani 1 1 d . . .
N10 N 0.56817(14) 0.13776(15) 0.37698(5) 0.0145(3) Uani 1 1 d . . .
N9 N 0.80624(17) 0.36351(17) 0.32903(5) 0.0187(4) Uani 1 1 d . . .
H09A H 0.875(2) 0.360(2) 0.3337(7) 0.022(7) Uiso 1 1 d . . .
H09B H 0.785(2) 0.426(3) 0.3165(8) 0.032(8) Uiso 1 1 d . . .
C1 C 0.88177(18) 0.17172(19) 0.37447(6) 0.0181(4) Uani 1 1 d . . .
H1 H 0.9387 0.2207 0.3642 0.022 Uiso 1 1 calc R . .
C2 C 0.91287(19) 0.0793(2) 0.39590(6) 0.0213(5) Uani 1 1 d . . .
H2 H 0.9909 0.0639 0.4003 0.026 Uiso 1 1 calc R . .
C3 C 0.8291(2) 0.0063(2) 0.41156(6) 0.0206(5) Uani 1 1 d . . .
H3 H 0.8512 -0.0579 0.4266 0.025 Uiso 1 1 calc R . .
C4 C 0.71643(19) 0.02719(18) 0.40522(6) 0.0184(4) Uani 1 1 d . . .
H4 H 0.6610 -0.0223 0.4161 0.022 Uiso 1 1 calc R . .
C5 C 0.41578(18) 0.24818(19) 0.35015(6) 0.0176(4) Uani 1 1 d . . .
H5 H 0.3627 0.1958 0.3609 0.021 Uiso 1 1 calc R . .
C6 C 0.37751(18) 0.3404(2) 0.32979(6) 0.0193(4) Uani 1 1 d . . .
H6 H 0.2982 0.3520 0.3268 0.023 Uiso 1 1 calc R . .
C7 C 0.45428(19) 0.4191(2) 0.31304(6) 0.0201(5) Uani 1 1 d . . .
H7 H 0.4267 0.4831 0.2989 0.024 Uiso 1 1 calc R . .
C8 C 0.56843(19) 0.40252(19) 0.31726(6) 0.0188(4) Uani 1 1 d . . .
H8 H 0.6198 0.4551 0.3057 0.023 Uiso 1 1 calc R . .
C9 C 0.73071(17) 0.29165(18) 0.34437(5) 0.0153(4) Uani 1 1 d . . .
C11 C 0.53401(18) 0.22912(18) 0.35552(6) 0.0147(4) Uani 1 1 d . . .
C12 C 0.61172(17) 0.30817(18) 0.33858(6) 0.0148(4) Uani 1 1 d . . .
C13 C 0.76523(17) 0.19637(18) 0.36716(6) 0.0148(4) Uani 1 1 d . . .
C14 C 0.68139(17) 0.12212(18) 0.38258(6) 0.0149(4) Uani 1 1 d . . .
C21 C 0.45005(18) 0.13229(19) 0.44871(6) 0.0167(4) Uani 1 1 d . . .
C22 C 0.38170(19) 0.08960(19) 0.47802(6) 0.0186(4) Uani 1 1 d . . .
C23 C 0.3599(2) 0.1570(2) 0.50974(6) 0.0244(5) Uani 1 1 d . . .
H23 H 0.3108 0.1289 0.5289 0.029 Uiso 1 1 calc R . .
C24 C 0.4097(2) 0.2651(2) 0.51335(7) 0.0275(5) Uani 1 1 d . . .
H24 H 0.3945 0.3113 0.5349 0.033 Uiso 1 1 calc R . .
C25 C 0.4815(2) 0.3056(2) 0.48560(7) 0.0262(5) Uani 1 1 d . . .
H25 H 0.5179 0.3784 0.4886 0.031 Uiso 1 1 calc R . .
C26 C 0.5008(2) 0.24024(19) 0.45328(6) 0.0216(5) Uani 1 1 d . . .
H26 H 0.5491 0.2696 0.4341 0.026 Uiso 1 1 calc R . .
C27 C 0.3393(2) -0.03181(19) 0.47350(6) 0.0209(5) Uani 1 1 d . . .
H27A H 0.2657 -0.0408 0.4866 0.025 Uiso 1 1 calc R . .
H27B H 0.3940 -0.0869 0.4848 0.025 Uiso 1 1 calc R . .
C28 C 0.21436(18) -0.0110(2) 0.41945(6) 0.0202(4) Uani 1 1 d . . .
H28A H 0.2079 -0.0207 0.3921 0.024 Uiso 1 1 calc R . .
H28B H 0.2092 0.0715 0.4258 0.024 Uiso 1 1 calc R . .
H28C H 0.1528 -0.0532 0.4319 0.024 Uiso 1 1 calc R . .
C29 C 0.3256(2) -0.18468(18) 0.42676(7) 0.0226(5) Uani 1 1 d . . .
H29A H 0.2662 -0.2199 0.4423 0.027 Uiso 1 1 calc R . .
H29B H 0.3996 -0.2160 0.4341 0.027 Uiso 1 1 calc R . .
H29C H 0.3112 -0.2022 0.4002 0.027 Uiso 1 1 calc R . .
N4 N 0.57320(16) 0.16377(17) 0.25155(5) 0.0218(4) Uani 1 1 d . . .
O1 O 0.70920(14) 0.06412(15) 0.28307(5) 0.0269(4) Uani 1 1 d . . .
C91 C 0.6089(2) 0.0838(2) 0.27565(6) 0.0219(5) Uani 1 1 d . . .
H91 H 0.547(2) 0.041(2) 0.2864(8) 0.026(7) Uiso 1 1 d . . .
C92 C 0.4542(2) 0.1792(2) 0.24260(8) 0.0302(6) Uani 1 1 d . . .
H92A H 0.4087 0.1247 0.2574 0.036 Uiso 1 1 calc R . .
H92B H 0.4421 0.1647 0.2157 0.036 Uiso 1 1 calc R . .
H92C H 0.4313 0.2586 0.2487 0.036 Uiso 1 1 calc R . .
C93 C 0.6548(2) 0.2371(3) 0.23242(8) 0.0402(7) Uani 1 1 d . . .
H93A H 0.7175 0.2550 0.2496 0.048 Uiso 1 1 calc R . .
H93B H 0.6177 0.3092 0.2246 0.048 Uiso 1 1 calc R . .
H93C H 0.6841 0.1967 0.2102 0.048 Uiso 1 1 calc R . .

loop_
_atom_site_aniso_label
_atom_site_aniso_U_11
_atom_site_aniso_U_22
_atom_site_aniso_U_33
_atom_site_aniso_U_23
_atom_site_aniso_U_13
_atom_site_aniso_U_12
Pd1 0.01380(9) 0.01362(9) 0.01235(9) 0.00036(6) 0.00022(6) -0.00116(6)
Cl1 0.0155(2) 0.0237(3) 0.0188(3) -0.0063(2) 0.00042(19) -0.0011(2)
N1 0.0164(9) 0.0147(8) 0.0179(9) 0.0031(7) -0.0009(7) -0.0004(7)
N10 0.0143(8) 0.0157(8) 0.0135(8) 0.0004(7) -0.0003(7) -0.0020(7)
N9 0.0133(9) 0.0236(10) 0.0191(9) 0.0044(8) -0.0002(7) -0.0011(8)
C1 0.0155(10) 0.0238(11) 0.0150(10) -0.0024(8) -0.0004(8) -0.0003(8)
C2 0.0166(10) 0.0270(12) 0.0203(11) -0.0038(9) -0.0031(9) 0.0046(9)
C3 0.0247(12) 0.0189(10) 0.0181(10) -0.0003(9) -0.0038(9) 0.0054(9)
C4 0.0228(11) 0.0164(10) 0.0160(10) 0.0005(8) -0.0012(8) -0.0009(8)
C5 0.0158(10) 0.0227(11) 0.0142(10) 0.0002(8) 0.0009(8) -0.0015(8)
C6 0.0152(10) 0.0260(11) 0.0167(10) 0.0000(9) -0.0015(8) 0.0022(9)
C7 0.0213(11) 0.0199(11) 0.0190(11) 0.0020(9) -0.0035(8) 0.0040(9)
C8 0.0203(11) 0.0193(10) 0.0169(10) 0.0018(9) 0.0010(8) -0.0026(9)
C9 0.0169(10) 0.0189(10) 0.0101(9) -0.0028(8) 0.0003(8) -0.0017(8)
C11 0.0165(10) 0.0180(10) 0.0095(9) -0.0017(8) -0.0003(8) 0.0000(8)
C12 0.0153(10) 0.0174(10) 0.0118(9) -0.0022(8) 0.0004(8) -0.0003(8)
C13 0.0137(10) 0.0185(10) 0.0120(9) -0.0032(8) -0.0011(8) 0.0008(8)
C14 0.0158(10) 0.0174(10) 0.0116(9) -0.0034(8) -0.0012(8) 0.0009(8)
C21 0.0178(10) 0.0188(10) 0.0136(10) 0.0015(8) -0.0024(8) 0.0031(8)
C22 0.0200(11) 0.0220(11) 0.0138(10) 0.0030(8) -0.0029(8) 0.0046(9)
C23 0.0296(12) 0.0338(13) 0.0099(10) 0.0025(9) -0.0002(9) 0.0080(10)
C24 0.0379(14) 0.0302(13) 0.0144(11) -0.0054(9) -0.0063(10) 0.0111(11)
C25 0.0354(13) 0.0191(11) 0.0240(12) -0.0037(9) -0.0079(10) 0.0019(10)
C26 0.0264(12) 0.0187(10) 0.0197(11) 0.0010(9) -0.0028(9) -0.0010(9)
C27 0.0228(11) 0.0239(11) 0.0160(10) 0.0059(9) 0.0016(9) 0.0002(9)
C28 0.0149(10) 0.0216(11) 0.0241(11) 0.0039(9) 0.0008(9) -0.0009(9)
C29 0.0232(11) 0.0152(10) 0.0294(12) 0.0034(9) 0.0011(9) -0.0014(9)
N4 0.0194(9) 0.0276(10) 0.0185(9) 0.0033(8) -0.0030(8) 0.0016(8)
O1 0.0242(9) 0.0313(9) 0.0251(9) 0.0101(7) -0.0048(7) 0.0018(7)
C91 0.0246(12) 0.0238(11) 0.0172(11) 0.0006(9) 0.0023(9) -0.0026(10)
C92 0.0222(12) 0.0352(14) 0.0331(14) -0.0070(11) -0.0059(10) 0.0060(10)
C93 0.0317(14) 0.0465(17) 0.0423(16) 0.0266(14) 0.0008(12) 0.0002(13)

loop_
_atom_type_symbol
_atom_type_description
_atom_type_scat_dispersion_real
_atom_type_scat_dispersion_imag
_atom_type_scat_source
C C 0.0033 0.0016 'International Tables Vol C Tables 4.2.6.8 and 6.1.1.4'
H H 0.0000 0.0000 'International Tables Vol C Tables 4.2.6.8 and 6.1.1.4'
N N 0.0061 0.0033 'International Tables Vol C Tables 4.2.6.8 and 6.1.1.4'
Cl Cl 0.1484 0.1585 'International Tables Vol C Tables 4.2.6.8 and 6.1.1.4'
Pd Pd -0.9988 1.0072 'International Tables Vol C Tables 4.2.6.8 and 6.1.1.4'
O O 0.0106 0.0060 'International Tables Vol C Tables 4.2.6.8 and 6.1.1.4'

loop_
_geom_angle_atom_site_label_1
_geom_angle_atom_site_label_2
_geom_angle_atom_site_label_3
_geom_angle
_geom_angle_site_symmetry_1
_geom_angle_site_symmetry_3
_geom_angle_publ_flag
C21 Pd1 N10 91.92(8) . . ?
C21 Pd1 N1 82.97(8) . . ?
N10 Pd1 N1 174.30(7) . . ?
C21 Pd1 Cl1 173.57(6) . . ?
N10 Pd1 Cl1 90.89(5) . . ?
N1 Pd1 Cl1 93.93(5) . . ?
C28 N1 C29 108.54(17) . . ?
C28 N1 C27 109.23(17) . . ?
C29 N1 C27 108.91(17) . . ?
C28 N1 Pd1 106.53(12) . . ?
C29 N1 Pd1 115.41(14) . . ?
C27 N1 Pd1 108.09(13) . . ?
C14 N10 C11 118.30(18) . . ?
C14 N10 Pd1 121.44(14) . . ?
C11 N10 Pd1 120.13(14) . . ?
C2 C1 C13 121.2(2) . . ?
C1 C2 C3 120.0(2) . . ?
C4 C3 C2 120.6(2) . . ?
C3 C4 C14 120.8(2) . . ?
C6 C5 C11 121.0(2) . . ?
C5 C6 C7 120.9(2) . . ?
C8 C7 C6 119.6(2) . . ?
C7 C8 C12 121.3(2) . . ?
N9 C9 C13 121.44(19) . . ?
N9 C9 C12 120.9(2) . . ?
C13 C9 C12 117.68(19) . . ?
N10 C11 C5 118.94(19) . . ?
N10 C11 C12 122.79(19) . . ?
C5 C11 C12 118.26(19) . . ?
C8 C12 C11 118.97(19) . . ?
C8 C12 C9 122.07(19) . . ?
C11 C12 C9 118.94(19) . . ?
C14 C13 C9 119.13(18) . . ?
C14 C13 C1 118.70(19) . . ?
C9 C13 C1 122.16(19) . . ?
N10 C14 C13 123.15(19) . . ?
N10 C14 C4 118.03(19) . . ?
C13 C14 C4 118.82(19) . . ?
C26 C21 C22 118.3(2) . . ?
C26 C21 Pd1 127.44(17) . . ?
C22 C21 Pd1 113.98(16) . . ?
C23 C22 C21 120.5(2) . . ?
C23 C22 C27 123.3(2) . . ?
C21 C22 C27 116.15(19) . . ?
C24 C23 C22 120.0(2) . . ?
C25 C24 C23 119.9(2) . . ?
C24 C25 C26 120.3(2) . . ?
C25 C26 C21 120.8(2) . . ?
C22 C27 N1 108.96(17) . . ?
C91 N4 C92 122.2(2) . . ?
C91 N4 C93 119.9(2) . . ?
C92 N4 C93 117.9(2) . . ?
O1 C91 N4 124.7(2) . . ?

loop_
_geom_bond_atom_site_label_1
_geom_bond_atom_site_label_2
_geom_bond_distance
_geom_bond_site_symmetry_2
_geom_bond_publ_flag
Pd1 C21 1.983(2) . ?
Pd1 N10 2.0541(17) . ?
Pd1 N1 2.0913(18) . ?
Pd1 Cl1 2.4297(5) . ?
N1 C28 1.483(3) . ?
N1 C29 1.486(3) . ?
N1 C27 1.498(3) . ?
N10 C14 1.361(3) . ?
N10 C11 1.362(3) . ?
N9 C9 1.333(3) . ?
C1 C2 1.361(3) . ?
C1 C13 1.427(3) . ?
C2 C3 1.412(3) . ?
C3 C4 1.369(3) . ?
C4 C14 1.420(3) . ?
C5 C6 1.364(3) . ?
C5 C11 1.424(3) . ?
C6 C7 1.413(3) . ?
C7 C8 1.367(3) . ?
C8 C12 1.421(3) . ?
C9 C13 1.425(3) . ?
C9 C12 1.431(3) . ?
C11 C12 1.426(3) . ?
C13 C14 1.418(3) . ?
C21 C26 1.392(3) . ?
C21 C22 1.405(3) . ?
C22 C23 1.393(3) . ?
C22 C27 1.497(3) . ?
C23 C24 1.385(4) . ?
C24 C25 1.380(4) . ?
C25 C26 1.392(3) . ?
N4 C91 1.327(3) . ?
N4 C92 1.450(3) . ?
N4 C93 1.450(3) . ?
O1 C91 1.233(3) . ?

loop_
_geom_hbond_atom_site_label_D
_geom_hbond_atom_site_label_H
_geom_hbond_atom_site_label_A
_geom_hbond_distance_DH
_geom_hbond_distance_HA
_geom_hbond_distance_DA
_geom_hbond_angle_DHA
_geom_hbond_site_symmetry_A
C91 H91 Cl1 0.96(3) 2.90(3) 3.786(2) 155(2) .
N9 H09B O1 0.89(3) 1.99(3) 2.839(3) 161(3) 8_765
N9 H09A Cl1 0.83(3) 2.46(3) 3.254(2) 161(2) 8_765
C1 H1 Cl1 0.95 2.86 3.777(2) 162.5 8_765
C8 H8 O1 0.95 2.51 3.439(3) 166.1 8_765
C6 H6 Cl1 0.95 2.86 3.761(2) 158.4 8_665
C93 H93B Cl1 0.98 2.86 3.623(3) 135.4 3_655
